data_7036274
loop_
_publ_author_name
'Berger, Josefine'
'Braun, Thomas'
'Herrmann, Roy'
'Braun, Beatrice'

_publ_section_title
;
 Reactivity of platinum alkyne complexes towards
 N-fluorobenzenesulfonimide: formation of platinum compounds bearing a
 \b-fluorovinyl ligand.
;
_journal_issue 45
_journal_name_full 'Dalton transactions (Cambridge, England : 2003)'
_journal_page_first 19553
_journal_page_last 19565
_journal_paper_doi 10.1039/c5dt02306h
_journal_volume 44
_journal_year 2015
_chemical_formula_moiety 'C26 H34 F4 N O2 P Pt'
_chemical_formula_sum 'C26 H34 F4 N O2 P Pt'
_chemical_formula_weight 694.60
_chemical_name_systematic
;
 ?
;
_space_group_crystal_system monoclinic
_space_group_IT_number 14
_space_group_name_Hall '-P 2ybc'
_space_group_name_H-M_alt 'P 1 21/c 1'
_symmetry_space_group_name_Hall '-P 2ybc'
_symmetry_space_group_name_H-M 'P 1 21/c 1'
_atom_sites_solution_hydrogens geom
_audit_creation_method SHELXL-2013
_audit_update_record
;
2015-03-19 deposited with the CCDC.
2015-08-06 downloaded from the CCDC.
;
_cell_angle_alpha 90
_cell_angle_beta 122.476(6)
_cell_angle_gamma 90
_cell_formula_units_Z 4
_cell_length_a 11.8067(11)
_cell_length_b 16.0871(16)
_cell_length_c 16.4945(16)
_cell_measurement_reflns_used 8733
_cell_measurement_temperature 100(2)
_cell_measurement_theta_max 29.65
_cell_measurement_theta_min 2.37
_cell_volume 2643.0(5)
_computing_structure_refinement 'SHELXL-2013 (Sheldrick, 2013)'
_diffrn_ambient_temperature 100(2)
_diffrn_measured_fraction_theta_full 0.999
_diffrn_measured_fraction_theta_max 0.996
_diffrn_measurement_device_type 'Stoe IPDS2theta'
_diffrn_measurement_method 'rotation method'
_diffrn_radiation_type MoK\a
_diffrn_radiation_wavelength 0.71073
_diffrn_reflns_av_R_equivalents 0.0543
_diffrn_reflns_av_unetI/netI 0.0362
_diffrn_reflns_laue_measured_fraction_full 0.999
_diffrn_reflns_laue_measured_fraction_max 0.996
_diffrn_reflns_limit_h_max 16
_diffrn_reflns_limit_h_min -16
_diffrn_reflns_limit_k_max 22
_diffrn_reflns_limit_k_min -22
_diffrn_reflns_limit_l_max 22
_diffrn_reflns_limit_l_min -22
_diffrn_reflns_number 33481
_diffrn_reflns_point_group_measured_fraction_full 0.999
_diffrn_reflns_point_group_measured_fraction_max 0.996
_diffrn_reflns_theta_full 25.242
_diffrn_reflns_theta_max 29.426
_diffrn_reflns_theta_min 2.171
_exptl_absorpt_coefficient_mu 5.421
_exptl_absorpt_correction_T_max 0.272
_exptl_absorpt_correction_T_min 0.118
_exptl_absorpt_correction_type multi-scan
_exptl_absorpt_process_details 'PLATON, Spek 2003'
_exptl_crystal_colour 'pale yellow'
_exptl_crystal_density_diffrn 1.746
_exptl_crystal_description block
_exptl_crystal_F_000 1368
_exptl_crystal_size_max 0.420
_exptl_crystal_size_mid 0.360
_exptl_crystal_size_min 0.240
_refine_diff_density_max 0.780
_refine_diff_density_min -2.377
_refine_diff_density_rms 0.138
_refine_ls_extinction_method none
_refine_ls_goodness_of_fit_ref 0.920
_refine_ls_hydrogen_treatment constr
_refine_ls_matrix_type full
_refine_ls_number_parameters 322
_refine_ls_number_reflns 7288
_refine_ls_number_restraints 0
_refine_ls_restrained_S_all 0.920
_refine_ls_R_factor_all 0.0428
_refine_ls_R_factor_gt 0.0265
_refine_ls_shift/su_max 0.002
_refine_ls_shift/su_mean 0.000
_refine_ls_structure_factor_coef Fsqd
_refine_ls_weighting_details 'w=1/[\s^2^(Fo^2^)+(0.0357P)^2^] where P=(Fo^2^+2Fc^2^)/3'
_refine_ls_weighting_scheme calc
_refine_ls_wR_factor_gt 0.0551
_refine_ls_wR_factor_ref 0.0596
_reflns_Friedel_coverage 0.000
_reflns_number_gt 5391
_reflns_number_total 7288
_reflns_threshold_expression 'I > 2\s(I)'
_cod_data_source_file c5dt02306h1.cif
_cod_data_source_block complex9_fz27_2
_cod_depositor_comments 'Adding full bibliography for 7036273--7036275.cif.'
_cod_database_code 7036274
_shelx_space_group_comment
;
The symmetry employed for this shelxl refinement is uniquely defined
by the following loop, which should always be used as a source of
symmetry information in preference to the above space-group names.
They are only intended as comments.
;
_shelx_estimated_absorpt_t_min 0.209
_shelx_estimated_absorpt_t_max 0.356
_shelxl_version_number 2013-4

loop_
_space_group_symop_operation_xyz
'x, y, z'
'-x, y+1/2, -z+1/2'
'-x, -y, -z'
'x, -y-1/2, z-1/2'

loop_
_atom_site_label
_atom_site_type_symbol
_atom_site_fract_x
_atom_site_fract_y
_atom_site_fract_z
_atom_site_U_iso_or_equiv
_atom_site_adp_type
_atom_site_occupancy
_atom_site_site_symmetry_order
_atom_site_calc_flag
_atom_site_refinement_flags_posn
_atom_site_refinement_flags_adp
Pt1 Pt 0.18833(2) 0.24841(2) 0.37133(2) 0.01474(4) Uani 1 1 d . .
P1 P 0.06228(8) 0.31888(4) 0.23800(5) 0.01542(13) Uani 1 1 d . .
F1 F 0.5405(4) 0.1081(2) 0.6391(3) 0.0957(15) Uani 1 1 d . .
F2 F 0.4523(3) -0.01071(15) 0.60261(19) 0.0494(7) Uani 1 1 d . .
F3 F 0.3871(4) 0.0754(2) 0.6647(2) 0.0846(13) Uani 1 1 d . .
F4 F 0.0281(2) 0.36561(11) 0.52025(13) 0.0219(4) Uani 1 1 d . .
O1 O 0.3193(2) 0.18002(13) 0.49831(15) 0.0203(4) Uani 1 1 d . .
O2 O 0.2379(3) 0.05088(15) 0.44519(18) 0.0324(6) Uani 1 1 d . .
N1 N 0.3068(3) 0.21376(15) 0.31182(18) 0.0162(5) Uani 1 1 d . .
C1 C 0.1394(3) 0.29665(18) 0.1688(2) 0.0201(6) Uani 1 1 d . .
H1A H 0.0930 0.2492 0.1250 0.024 Uiso 1 1 calc R U
H1B H 0.1307 0.3457 0.1296 0.024 Uiso 1 1 calc R U
C2 C 0.2873(3) 0.27578(19) 0.2382(2) 0.0202(6) Uani 1 1 d . .
H2A H 0.3248 0.2533 0.2015 0.024 Uiso 1 1 calc R U
H2B H 0.3371 0.3272 0.2708 0.024 Uiso 1 1 calc R U
C3 C 0.2679(4) 0.12958(18) 0.2675(2) 0.0217(6) Uani 1 1 d . .
H3A H 0.3252 0.1139 0.2437 0.033 Uiso 1 1 calc R U
H3B H 0.1739 0.1303 0.2139 0.033 Uiso 1 1 calc R U
H3C H 0.2791 0.0892 0.3158 0.033 Uiso 1 1 calc R U
C4 C 0.4518(3) 0.2126(2) 0.3875(3) 0.0250(6) Uani 1 1 d . .
H4A H 0.5039 0.2023 0.3582 0.038 Uiso 1 1 calc R U
H4B H 0.4697 0.1685 0.4339 0.038 Uiso 1 1 calc R U
H4C H 0.4778 0.2664 0.4206 0.038 Uiso 1 1 calc R U
C5 C -0.1133(3) 0.28588(18) 0.1628(2) 0.0184(6) Uani 1 1 d . .
H5 H -0.1593 0.3036 0.1962 0.022 Uiso 1 1 calc R U
C6 C -0.1243(4) 0.19089(19) 0.1538(2) 0.0235(6) Uani 1 1 d . .
H6A H -0.2186 0.1744 0.1229 0.035 Uiso 1 1 calc R U
H6B H -0.0718 0.1658 0.2179 0.035 Uiso 1 1 calc R U
H6C H -0.0895 0.1718 0.1148 0.035 Uiso 1 1 calc R U
C7 C -0.1873(3) 0.3272(2) 0.0639(2) 0.0246(6) Uani 1 1 d . .
H7A H -0.1440 0.3117 0.0293 0.037 Uiso 1 1 calc R U
H7B H -0.1843 0.3877 0.0716 0.037 Uiso 1 1 calc R U
H7C H -0.2810 0.3086 0.0274 0.037 Uiso 1 1 calc R U
C8 C 0.0565(3) 0.43300(17) 0.2418(2) 0.0189(5) Uani 1 1 d . .
H8 H 0.0186 0.4534 0.1747 0.023 Uiso 1 1 calc R U
C9 C 0.1989(3) 0.46827(18) 0.3035(2) 0.0212(6) Uani 1 1 d . .
H9A H 0.1945 0.5290 0.3057 0.032 Uiso 1 1 calc R U
H9B H 0.2510 0.4525 0.2755 0.032 Uiso 1 1 calc R U
H9C H 0.2422 0.4459 0.3688 0.032 Uiso 1 1 calc R U
C10 C -0.0355(3) 0.46476(18) 0.2739(2) 0.0222(6) Uani 1 1 d . .
H10A H -0.0037 0.4438 0.3385 0.033 Uiso 1 1 calc R U
H10B H -0.1273 0.4451 0.2290 0.033 Uiso 1 1 calc R U
H10C H -0.0344 0.5257 0.2748 0.033 Uiso 1 1 calc R U
C11 C 0.3155(4) 0.10166(19) 0.5038(2) 0.0222(6) Uani 1 1 d . .
C12 C 0.4263(4) 0.0685(2) 0.6033(3) 0.0317(8) Uani 1 1 d . .
C13 C 0.0775(3) 0.28182(18) 0.4270(2) 0.0167(5) Uani 1 1 d . .
C14 C 0.1137(3) 0.34464(17) 0.4887(2) 0.0182(5) Uani 1 1 d . .
C15 C 0.2274(3) 0.40309(17) 0.5286(2) 0.0182(5) Uani 1 1 d . .
C16 C 0.2065(4) 0.48707(19) 0.5390(2) 0.0229(6) Uani 1 1 d . .
H16 H 0.1212 0.5048 0.5252 0.027 Uiso 1 1 calc R U
C17 C 0.3090(4) 0.5447(2) 0.5691(2) 0.0271(7) Uani 1 1 d . .
H17 H 0.2934 0.6016 0.5752 0.033 Uiso 1 1 calc R U
C18 C 0.4340(4) 0.5190(2) 0.5903(2) 0.0279(7) Uani 1 1 d . .
H18 H 0.5035 0.5586 0.6088 0.033 Uiso 1 1 calc R U
C19 C 0.4576(3) 0.4355(2) 0.5842(2) 0.0247(6) Uani 1 1 d . .
H19 H 0.5443 0.4178 0.6009 0.030 Uiso 1 1 calc R U
C20 C 0.3557(3) 0.37752(19) 0.5541(2) 0.0210(6) Uani 1 1 d . .
H20 H 0.3730 0.3204 0.5508 0.025 Uiso 1 1 calc R U
C21 C -0.0469(3) 0.23410(17) 0.3940(2) 0.0208(6) Uani 1 1 d . .
C22 C -0.0438(4) 0.14786(19) 0.4048(2) 0.0222(6) Uani 1 1 d . .
H22 H 0.0398 0.1195 0.4358 0.027 Uiso 1 1 calc R U
C23 C -0.1618(4) 0.1029(2) 0.3707(2) 0.0273(7) Uani 1 1 d . .
H23 H -0.1577 0.0445 0.3807 0.033 Uiso 1 1 calc R U
C24 C -0.2852(4) 0.1427(2) 0.3224(2) 0.0303(7) Uani 1 1 d . .
H24 H -0.3656 0.1116 0.2974 0.036 Uiso 1 1 calc R U
C25 C -0.2903(4) 0.2281(2) 0.3106(2) 0.0284(7) Uani 1 1 d . .
H25 H -0.3746 0.2557 0.2770 0.034 Uiso 1 1 calc R U
C26 C -0.1718(4) 0.2739(2) 0.3481(2) 0.0242(6) Uani 1 1 d . .
H26 H -0.1761 0.3327 0.3424 0.029 Uiso 1 1 calc R U

loop_
_atom_site_aniso_label
_atom_site_aniso_U_11
_atom_site_aniso_U_22
_atom_site_aniso_U_33
_atom_site_aniso_U_23
_atom_site_aniso_U_13
_atom_site_aniso_U_12
Pt1 0.01388(5) 0.01531(5) 0.01477(5) 0.00083(4) 0.00751(4) 0.00081(5)
P1 0.0148(4) 0.0167(3) 0.0146(3) 0.0011(3) 0.0077(3) 0.0003(3)
F1 0.045(2) 0.066(2) 0.084(2) 0.0398(18) -0.0268(17) -0.0178(16)
F2 0.0535(18) 0.0324(11) 0.0472(14) 0.0104(10) 0.0169(14) 0.0203(12)
F3 0.123(3) 0.104(2) 0.0338(14) 0.0299(15) 0.0471(19) 0.073(2)
F4 0.0249(10) 0.0240(8) 0.0245(9) -0.0013(7) 0.0184(8) 0.0019(8)
O1 0.0208(12) 0.0202(9) 0.0164(9) 0.0032(8) 0.0076(9) 0.0040(9)
O2 0.0345(15) 0.0246(11) 0.0292(12) -0.0005(9) 0.0113(12) -0.0022(11)
N1 0.0135(12) 0.0189(11) 0.0194(11) 0.0010(9) 0.0109(11) 0.0038(9)
C1 0.0196(16) 0.0219(13) 0.0183(13) 0.0008(10) 0.0100(13) 0.0000(11)
C2 0.0195(15) 0.0224(12) 0.0210(14) 0.0002(10) 0.0124(13) -0.0008(11)
C3 0.0258(17) 0.0191(13) 0.0227(14) -0.0013(11) 0.0148(14) 0.0007(12)
C4 0.0185(17) 0.0266(15) 0.0311(16) 0.0022(13) 0.0141(15) 0.0052(13)
C5 0.0151(15) 0.0204(13) 0.0168(13) 0.0001(10) 0.0066(12) -0.0004(11)
C6 0.0260(18) 0.0206(13) 0.0221(14) -0.0019(11) 0.0116(14) -0.0055(13)
C7 0.0183(16) 0.0314(15) 0.0172(13) 0.0024(12) 0.0049(13) 0.0006(13)
C8 0.0187(15) 0.0166(12) 0.0181(13) 0.0018(10) 0.0078(12) 0.0007(11)
C9 0.0198(15) 0.0200(13) 0.0227(14) 0.0006(11) 0.0107(13) -0.0013(11)
C10 0.0231(17) 0.0192(12) 0.0244(15) 0.0015(11) 0.0128(14) 0.0034(11)
C11 0.0232(16) 0.0238(13) 0.0206(14) 0.0030(11) 0.0123(13) 0.0051(12)
C12 0.038(2) 0.0249(15) 0.0278(16) 0.0046(13) 0.0146(17) 0.0074(15)
C13 0.0150(14) 0.0187(11) 0.0205(13) 0.0031(10) 0.0123(12) 0.0052(11)
C14 0.0194(15) 0.0200(12) 0.0185(13) 0.0006(10) 0.0124(12) 0.0016(11)
C15 0.0203(15) 0.0203(12) 0.0139(12) 0.0002(10) 0.0092(12) -0.0008(11)
C16 0.0227(17) 0.0231(14) 0.0224(14) -0.0010(11) 0.0118(14) 0.0011(12)
C17 0.0275(19) 0.0219(14) 0.0293(16) -0.0041(12) 0.0135(15) -0.0017(13)
C18 0.0245(18) 0.0261(15) 0.0282(16) -0.0036(12) 0.0109(15) -0.0040(14)
C19 0.0142(15) 0.0297(15) 0.0247(15) -0.0018(12) 0.0069(13) -0.0006(12)
C20 0.0210(16) 0.0226(13) 0.0171(13) -0.0007(11) 0.0087(13) 0.0011(12)
C21 0.0202(15) 0.0246(15) 0.0193(13) -0.0033(10) 0.0117(12) -0.0023(11)
C22 0.0247(17) 0.0243(13) 0.0227(15) -0.0024(11) 0.0163(14) -0.0012(12)
C23 0.035(2) 0.0252(14) 0.0303(16) -0.0083(12) 0.0229(16) -0.0101(14)
C24 0.0281(19) 0.0432(19) 0.0255(16) -0.0112(14) 0.0184(15) -0.0139(15)
C25 0.0190(16) 0.0443(19) 0.0228(15) 0.0000(13) 0.0119(14) -0.0044(13)
C26 0.0216(17) 0.0313(15) 0.0228(14) 0.0026(11) 0.0139(14) 0.0001(12)

loop_
_atom_type_symbol
_atom_type_description
_atom_type_scat_dispersion_real
_atom_type_scat_dispersion_imag
_atom_type_scat_source
C C 0.0033 0.0016 'International Tables Vol C Tables 4.2.6.8 and 6.1.1.4'
H H 0.0000 0.0000 'International Tables Vol C Tables 4.2.6.8 and 6.1.1.4'
F F 0.0171 0.0103 'International Tables Vol C Tables 4.2.6.8 and 6.1.1.4'
N N 0.0061 0.0033 'International Tables Vol C Tables 4.2.6.8 and 6.1.1.4'
O O 0.0106 0.0060 'International Tables Vol C Tables 4.2.6.8 and 6.1.1.4'
P P 0.1023 0.0942 'International Tables Vol C Tables 4.2.6.8 and 6.1.1.4'
Pt Pt -1.7033 8.3905 'International Tables Vol C Tables 4.2.6.8 and 6.1.1.4'

loop_
_geom_angle_atom_site_label_1
_geom_angle_atom_site_label_2
_geom_angle_atom_site_label_3
_geom_angle
C13 Pt1 O1 89.74(10)
C13 Pt1 N1 179.57(10)
O1 Pt1 N1 90.48(9)
C13 Pt1 P1 93.54(9)
O1 Pt1 P1 176.57(6)
N1 Pt1 P1 86.24(7)
C5 P1 C1 106.34(14)
C5 P1 C8 105.25(14)
C1 P1 C8 104.79(14)
C5 P1 Pt1 116.12(10)
C1 P1 Pt1 103.07(10)
C8 P1 Pt1 119.92(10)
C11 O1 Pt1 123.5(2)
C4 N1 C3 108.3(2)
C4 N1 C2 107.3(2)
C3 N1 C2 109.7(2)
C4 N1 Pt1 110.84(18)
C3 N1 Pt1 110.60(18)
C2 N1 Pt1 109.98(17)
C2 C1 P1 109.1(2)
C2 C1 H1A 109.9
P1 C1 H1A 109.9
C2 C1 H1B 109.9
P1 C1 H1B 109.9
H1A C1 H1B 108.3
N1 C2 C1 111.8(2)
N1 C2 H2A 109.3
C1 C2 H2A 109.3
N1 C2 H2B 109.3
C1 C2 H2B 109.3
H2A C2 H2B 107.9
N1 C3 H3A 109.5
N1 C3 H3B 109.5
H3A C3 H3B 109.5
N1 C3 H3C 109.5
H3A C3 H3C 109.5
H3B C3 H3C 109.5
N1 C4 H4A 109.5
N1 C4 H4B 109.5
H4A C4 H4B 109.5
N1 C4 H4C 109.5
H4A C4 H4C 109.5
H4B C4 H4C 109.5
C7 C5 C6 111.0(3)
C7 C5 P1 112.8(2)
C6 C5 P1 111.1(2)
C7 C5 H5 107.2
C6 C5 H5 107.2
P1 C5 H5 107.2
C5 C6 H6A 109.5
C5 C6 H6B 109.5
H6A C6 H6B 109.5
C5 C6 H6C 109.5
H6A C6 H6C 109.5
H6B C6 H6C 109.5
C5 C7 H7A 109.5
C5 C7 H7B 109.5
H7A C7 H7B 109.5
C5 C7 H7C 109.5
H7A C7 H7C 109.5
H7B C7 H7C 109.5
C10 C8 C9 112.1(2)
C10 C8 P1 113.0(2)
C9 C8 P1 110.2(2)
C10 C8 H8 107.1
C9 C8 H8 107.1
P1 C8 H8 107.1
C8 C9 H9A 109.5
C8 C9 H9B 109.5
H9A C9 H9B 109.5
C8 C9 H9C 109.5
H9A C9 H9C 109.5
H9B C9 H9C 109.5
C8 C10 H10A 109.5
C8 C10 H10B 109.5
H10A C10 H10B 109.5
C8 C10 H10C 109.5
H10A C10 H10C 109.5
H10B C10 H10C 109.5
O2 C11 O1 130.5(3)
O2 C11 C12 117.2(3)
O1 C11 C12 112.2(3)
F1 C12 F2 106.8(4)
F1 C12 F3 108.1(4)
F2 C12 F3 105.5(3)
F1 C12 C11 113.0(3)
F2 C12 C11 113.3(3)
F3 C12 C11 109.8(3)
C14 C13 C21 121.6(3)
C14 C13 Pt1 121.7(2)
C21 C13 Pt1 116.7(2)
C13 C14 F4 117.8(3)
C13 C14 C15 131.9(3)
F4 C14 C15 110.2(2)
C20 C15 C16 118.7(3)
C20 C15 C14 121.8(3)
C16 C15 C14 119.5(3)
C17 C16 C15 120.8(3)
C17 C16 H16 119.6
C15 C16 H16 119.6
C18 C17 C16 119.8(3)
C18 C17 H17 120.1
C16 C17 H17 120.1
C17 C18 C19 119.9(3)
C17 C18 H18 120.1
C19 C18 H18 120.1
C20 C19 C18 120.6(3)
C20 C19 H19 119.7
C18 C19 H19 119.7
C19 C20 C15 120.1(3)
C19 C20 H20 120.0
C15 C20 H20 120.0
C22 C21 C26 118.1(3)
C22 C21 C13 121.1(3)
C26 C21 C13 120.8(3)
C23 C22 C21 120.9(3)
C23 C22 H22 119.6
C21 C22 H22 119.6
C24 C23 C22 120.4(3)
C24 C23 H23 119.8
C22 C23 H23 119.8
C25 C24 C23 119.5(3)
C25 C24 H24 120.2
C23 C24 H24 120.2
C24 C25 C26 120.2(4)
C24 C25 H25 119.9
C26 C25 H25 119.9
C25 C26 C21 120.8(3)
C25 C26 H26 119.6
C21 C26 H26 119.6

loop_
_geom_bond_atom_site_label_1
_geom_bond_atom_site_label_2
_geom_bond_distance
Pt1 C13 2.034(3)
Pt1 O1 2.124(2)
Pt1 N1 2.169(2)
Pt1 P1 2.1959(8)
P1 C5 1.832(3)
P1 C1 1.836(3)
P1 C8 1.839(3)
F1 C12 1.311(5)
F2 C12 1.311(4)
F3 C12 1.325(5)
F4 C14 1.405(3)
O1 C11 1.266(4)
O2 C11 1.221(4)
N1 C4 1.482(4)
N1 C3 1.489(4)
N1 C2 1.491(4)
C1 C2 1.526(5)
C1 H1A 0.9900
C1 H1B 0.9900
C2 H2A 0.9900
C2 H2B 0.9900
C3 H3A 0.9800
C3 H3B 0.9800
C3 H3C 0.9800
C4 H4A 0.9800
C4 H4B 0.9800
C4 H4C 0.9800
C5 C7 1.529(4)
C5 C6 1.534(4)
C5 H5 1.0000
C6 H6A 0.9800
C6 H6B 0.9800
C6 H6C 0.9800
C7 H7A 0.9800
C7 H7B 0.9800
C7 H7C 0.9800
C8 C10 1.529(4)
C8 C9 1.532(4)
C8 H8 1.0000
C9 H9A 0.9800
C9 H9B 0.9800
C9 H9C 0.9800
C10 H10A 0.9800
C10 H10B 0.9800
C10 H10C 0.9800
C11 C12 1.543(5)
C13 C14 1.331(4)
C13 C21 1.478(4)
C14 C15 1.473(4)
C15 C20 1.398(4)
C15 C16 1.400(4)
C16 C17 1.387(5)
C16 H16 0.9500
C17 C18 1.385(5)
C17 H17 0.9500
C18 C19 1.387(5)
C18 H18 0.9500
C19 C20 1.386(5)
C19 H19 0.9500
C20 H20 0.9500
C21 C22 1.397(4)
C21 C26 1.400(5)
C22 C23 1.392(5)
C22 H22 0.9500
C23 C24 1.386(5)
C23 H23 0.9500
C24 C25 1.384(5)
C24 H24 0.9500
C25 C26 1.397(5)
C25 H25 0.9500
C26 H26 0.9500

loop_
_geom_torsion_atom_site_label_1
_geom_torsion_atom_site_label_2
_geom_torsion_atom_site_label_3
_geom_torsion_atom_site_label_4
_geom_torsion
C5 P1 C1 C2 -148.8(2)
C8 P1 C1 C2 100.0(2)
Pt1 P1 C1 C2 -26.2(2)
C4 N1 C2 C1 -167.1(2)
C3 N1 C2 C1 75.4(3)
Pt1 N1 C2 C1 -46.4(3)
P1 C1 C2 N1 48.1(3)
C1 P1 C5 C7 -55.8(2)
C8 P1 C5 C7 55.1(2)
Pt1 P1 C5 C7 -169.76(18)
C1 P1 C5 C6 69.6(2)
C8 P1 C5 C6 -179.6(2)
Pt1 P1 C5 C6 -44.4(2)
C5 P1 C8 C10 53.5(2)
C1 P1 C8 C10 165.5(2)
Pt1 P1 C8 C10 -79.6(2)
C5 P1 C8 C9 179.8(2)
C1 P1 C8 C9 -68.3(2)
Pt1 P1 C8 C9 46.7(2)
Pt1 O1 C11 O2 -4.8(5)
Pt1 O1 C11 C12 177.4(2)
O2 C11 C12 F1 143.4(4)
O1 C11 C12 F1 -38.5(5)
O2 C11 C12 F2 21.8(5)
O1 C11 C12 F2 -160.1(3)
O2 C11 C12 F3 -95.8(4)
O1 C11 C12 F3 82.3(4)
C21 C13 C14 F4 -1.2(4)
Pt1 C13 C14 F4 177.31(18)
C21 C13 C14 C15 -177.0(3)
Pt1 C13 C14 C15 1.6(5)
C13 C14 C15 C20 -38.7(5)
F4 C14 C15 C20 145.3(3)
C13 C14 C15 C16 139.4(3)
F4 C14 C15 C16 -36.6(3)
C20 C15 C16 C17 3.4(4)
C14 C15 C16 C17 -174.8(3)
C15 C16 C17 C18 -0.7(5)
C16 C17 C18 C19 -2.1(5)
C17 C18 C19 C20 2.2(5)
C18 C19 C20 C15 0.6(5)
C16 C15 C20 C19 -3.3(4)
C14 C15 C20 C19 174.8(3)
C14 C13 C21 C22 -124.3(3)
Pt1 C13 C21 C22 57.1(3)
C14 C13 C21 C26 57.7(4)
Pt1 C13 C21 C26 -120.9(3)
C26 C21 C22 C23 0.1(4)
C13 C21 C22 C23 -177.9(3)
C21 C22 C23 C24 2.3(5)
C22 C23 C24 C25 -2.0(5)
C23 C24 C25 C26 -0.6(5)
C24 C25 C26 C21 3.0(5)
C22 C21 C26 C25 -2.8(4)
C13 C21 C26 C25 175.3(3)
